data_7048743
loop_
_publ_author_name
'Kimura, Shun'
'Uchida, Hikaru'
'Kusamoto, Tetsuro'
'Nishihara, Hiroshi'

_publ_section_title
;
 One-dimensional magnetic chain composed of Cu<sup>II</sup> and
 polychlorinated dipyridylphenylmethyl radical: temperature-dependent
 Jahn-Teller distortion correlated to \p-conjugation and magnetic
 properties.
;
_journal_issue 21
_journal_name_full 'Dalton transactions (Cambridge, England : 2003)'
_journal_page_first 7090
_journal_page_last 7093
_journal_paper_doi 10.1039/c8dt05104f
_journal_volume 48
_journal_year 2019
_chemical_formula_moiety 'C27 H8 Cl7 Cu F12 N2 O4'
_chemical_formula_sum 'C27 H8 Cl7 Cu F12 N2 O4'
_chemical_formula_weight 964.07
_space_group_crystal_system monoclinic
_space_group_IT_number 15
_space_group_name_Hall '-C 2yc'
_space_group_name_H-M_alt 'C 1 2/c 1'
_symmetry_space_group_name_Hall '-C 2yc'
_symmetry_space_group_name_H-M 'C 1 2/c 1'
_atom_sites_solution_hydrogens geom
_atom_sites_solution_primary direct
_atom_sites_solution_secondary difmap
_audit_update_record
;
2019-01-14 deposited with the CCDC.
2019-01-21 downloaded from the CCDC.
;
_cell_angle_alpha 90.0000
_cell_angle_beta 102.478(7)
_cell_angle_gamma 90.0000
_cell_formula_units_Z 4
_cell_length_a 15.3428(18)
_cell_length_b 11.0604(10)
_cell_length_c 20.949(3)
_cell_measurement_reflns_used 4457
_cell_measurement_temperature 140
_cell_measurement_theta_max 27.50
_cell_measurement_theta_min 3.00
_cell_volume 3471.0(7)
_computing_cell_refinement 'CrystalClear-SM Expert 2.0 r3'
_computing_data_collection 'CrystalClear-SM Expert 2.0 r3 (Rigaku, 2009)'
_computing_data_reduction 'CrystalClear-SM Expert 2.0 r3'
_computing_molecular_graphics 'CrystalStructure 4.3'
_computing_publication_material 'CrystalStructure 4.3 (Rigaku, 2018)'
_computing_structure_refinement 'SHELXL97 (Sheldrick, 2008)'
_computing_structure_solution 'SIR2004 (Burla, et al., 2005)'
_diffrn_ambient_temperature 140
_diffrn_detector_area_resol_mean 7.111
_diffrn_measured_fraction_theta_full 0.992
_diffrn_measured_fraction_theta_max 0.992
_diffrn_measurement_device_type 'Rigaku Saturn724'
_diffrn_measurement_method \w
_diffrn_radiation_type 'Mo K\a'
_diffrn_radiation_wavelength 0.71075
_diffrn_reflns_av_R_equivalents 0.0450
_diffrn_reflns_av_unetI/netI 0.0447
_diffrn_reflns_Laue_measured_fraction_full 0.000
_diffrn_reflns_Laue_measured_fraction_max 0.000
_diffrn_reflns_limit_h_max 19
_diffrn_reflns_limit_h_min -19
_diffrn_reflns_limit_k_max 13
_diffrn_reflns_limit_k_min -14
_diffrn_reflns_limit_l_max 27
_diffrn_reflns_limit_l_min -23
_diffrn_reflns_number 13594
_diffrn_reflns_point_group_measured_fraction_full 0.000
_diffrn_reflns_point_group_measured_fraction_max 0.000
_diffrn_reflns_theta_full 27.460
_diffrn_reflns_theta_max 27.460
_diffrn_reflns_theta_min 3.004
_diffrn_standards_number 0
_exptl_absorpt_coefficient_mu 1.270
_exptl_absorpt_correction_T_max 0.963
_exptl_absorpt_correction_T_min 0.827
_exptl_absorpt_correction_type multi-scan
_exptl_absorpt_process_details 'REQAB (Rigaku, 1998)'
_exptl_crystal_colour red
_exptl_crystal_density_diffrn 1.845
_exptl_crystal_density_method 'not measured'
_exptl_crystal_description chip
_exptl_crystal_F_000 1888.00
_exptl_crystal_size_max 0.140
_exptl_crystal_size_mid 0.070
_exptl_crystal_size_min 0.030
_refine_diff_density_max 0.38
_refine_diff_density_min -0.43
_refine_ls_extinction_method none
_refine_ls_goodness_of_fit_ref 0.966
_refine_ls_hydrogen_treatment constr
_refine_ls_number_parameters 243
_refine_ls_number_reflns 3948
_refine_ls_number_restraints 0
_refine_ls_R_factor_all 0.0666
_refine_ls_R_factor_gt 0.0487
_refine_ls_shift/su_max 0.000
_refine_ls_structure_factor_coef Fsqd
_refine_ls_weighting_details 'w = 1/[\s^2^(Fo^2^)+(0.0488P)^2^+10.1367P] where P=(Fo^2^+2Fc^2^)/3'
_refine_ls_weighting_scheme calc
_refine_ls_wR_factor_gt 0.1042
_refine_ls_wR_factor_ref 0.1138
_reflns_number_gt 3172
_reflns_number_total 3948
_reflns_threshold_expression F^2^>2.0\s(F^2^)
_cod_data_source_file c8dt05104f2.cif
_cod_data_source_block cubis_140K
_cod_depositor_comments 'Adding full bibliography for 7048738--7048744.cif.'
_cod_database_code 7048743

loop_
_symmetry_equiv_pos_as_xyz
'x, y, z'
'-x, y, -z+1/2'
'x+1/2, y+1/2, z'
'-x+1/2, y+1/2, -z+1/2'
'-x, -y, -z'
'x, -y, z-1/2'
'-x+1/2, -y+1/2, -z'
'x+1/2, -y+1/2, z-1/2'

loop_
_atom_site_label
_atom_site_type_symbol
_atom_site_fract_x
_atom_site_fract_y
_atom_site_fract_z
_atom_site_U_iso_or_equiv
_atom_site_adp_type
_atom_site_occupancy
_atom_site_symmetry_multiplicity
_atom_site_calc_flag
_atom_site_refinement_flags
Cu1 Cu 0.7500 0.2500 0.5000 0.02584(15) Uani 1 2 d S
Cl1 Cl 0.62874(6) 0.20088(8) 0.22760(4) 0.0371(2) Uani 1 1 d .
Cl2 Cl 0.47054(6) -0.07238(8) 0.38829(4) 0.0396(2) Uani 1 1 d .
Cl3 Cl 0.5000 -0.54211(11) 0.2500 0.0691(5) Uani 1 2 d S
Cl4 Cl 0.68118(6) -0.12708(8) 0.28207(5) 0.0471(3) Uani 1 1 d .
F1 F 0.97850(17) 0.0952(2) 0.39951(13) 0.0636(7) Uani 1 1 d .
F2 F 0.9566(2) -0.0874(3) 0.42214(17) 0.0930(11) Uani 1 1 d .
F3 F 0.86229(19) 0.0067(3) 0.34709(12) 0.0796(9) Uani 1 1 d .
F4 F 0.65890(18) -0.1380(2) 0.54163(13) 0.0647(7) Uani 1 1 d .
F5 F 0.74146(19) -0.0754(2) 0.63162(11) 0.0622(7) Uani 1 1 d .
F6 F 0.79231(19) -0.2061(2) 0.57272(12) 0.0618(7) Uani 1 1 d .
O1 O 0.84850(19) 0.1718(2) 0.45394(12) 0.0438(6) Uani 1 1 d .
O2 O 0.74146(16) 0.09767(19) 0.54605(10) 0.0325(5) Uani 1 1 d .
N1 N 0.6516(2) 0.1851(2) 0.41757(14) 0.0369(7) Uani 1 1 d .
C1 C 0.5000 -0.0002(4) 0.2500 0.0238(9) Uani 1 2 d S
C2 C 0.6578(3) 0.2156(3) 0.35718(17) 0.0354(8) Uani 1 1 d .
H2 H 0.6976 0.2786 0.3517 0.043 Uiso 1 1 calc R
C3 C 0.6087(2) 0.1591(3) 0.30236(16) 0.0285(7) Uani 1 1 d .
C4 C 0.5492(2) 0.0649(3) 0.30736(15) 0.0256(6) Uani 1 1 d .
C5 C 0.5429(2) 0.0367(3) 0.37174(16) 0.0287(7) Uani 1 1 d .
C6 C 0.5932(2) 0.0980(3) 0.42431(17) 0.0340(7) Uani 1 1 d .
H6 H 0.5864 0.0778 0.4670 0.041 Uiso 1 1 calc R
C7 C 0.5000 -0.3850(4) 0.2500 0.0409(13) Uani 1 2 d S
C8 C 0.5802(3) -0.3251(3) 0.26552(17) 0.0383(8) Uani 1 1 d .
H8 H 0.6349 -0.3684 0.2758 0.046 Uiso 1 1 calc R
C9 C 0.5791(2) -0.2002(3) 0.26573(16) 0.0305(7) Uani 1 1 d .
C10 C 0.5000 -0.1326(4) 0.2500 0.0258(9) Uani 1 2 d S
C11 C 0.9155(3) 0.0176(4) 0.4060(2) 0.0503(10) Uani 1 1 d .
C12 C 0.8615(3) 0.0611(3) 0.45483(17) 0.0375(8) Uani 1 1 d .
C13 C 0.8290(3) -0.0276(3) 0.49168(17) 0.0397(8) Uani 1 1 d .
H13 H 0.8462 -0.1093 0.4875 0.048 Uiso 1 1 calc R
C14 C 0.7737(2) -0.0022(3) 0.53352(15) 0.0324(7) Uani 1 1 d .
C15 C 0.7420(3) -0.1068(3) 0.57026(19) 0.0457(9) Uani 1 1 d .

loop_
_atom_site_aniso_label
_atom_site_aniso_U_11
_atom_site_aniso_U_22
_atom_site_aniso_U_33
_atom_site_aniso_U_23
_atom_site_aniso_U_13
_atom_site_aniso_U_12
Cu1 0.0314(3) 0.0235(3) 0.0214(3) -0.0024(2) 0.0030(2) -0.0066(2)
Cl1 0.0452(5) 0.0372(4) 0.0351(5) -0.0054(3) 0.0221(4) -0.0186(4)
Cl2 0.0423(5) 0.0409(5) 0.0403(5) 0.0046(4) 0.0190(4) -0.0145(4)
Cl3 0.1170(15) 0.0185(6) 0.0902(12) 0.000 0.0628(11) 0.000
Cl4 0.0242(4) 0.0403(5) 0.0770(7) -0.0054(4) 0.0111(4) 0.0082(3)
F1 0.0522(16) 0.0760(18) 0.0662(16) 0.0013(13) 0.0205(13) -0.0181(13)
F2 0.120(3) 0.0616(18) 0.124(3) 0.0205(17) 0.084(2) 0.0272(17)
F3 0.0625(18) 0.133(3) 0.0481(15) -0.0380(16) 0.0226(13) -0.0329(17)
F4 0.0599(17) 0.0468(14) 0.0866(19) 0.0111(12) 0.0138(14) -0.0202(12)
F5 0.087(2) 0.0611(15) 0.0450(14) 0.0208(11) 0.0297(13) 0.0104(13)
F6 0.0822(19) 0.0386(12) 0.0708(17) 0.0233(11) 0.0302(14) 0.0118(12)
O1 0.0645(19) 0.0299(13) 0.0366(14) 0.0003(10) 0.0102(12) -0.0087(12)
O2 0.0434(14) 0.0274(12) 0.0262(12) -0.0031(9) 0.0064(10) -0.0073(10)
N1 0.0535(19) 0.0270(14) 0.0345(16) -0.0063(12) 0.0191(14) -0.0087(13)
C1 0.022(2) 0.021(2) 0.033(2) 0.000 0.0146(17) 0.000
C2 0.050(2) 0.0241(15) 0.0375(19) -0.0066(13) 0.0222(16) -0.0114(14)
C3 0.0332(17) 0.0217(14) 0.0354(18) -0.0013(12) 0.0185(14) -0.0040(12)
C4 0.0264(15) 0.0194(13) 0.0348(17) -0.0015(12) 0.0153(13) 0.0031(11)
C5 0.0298(17) 0.0219(15) 0.0389(18) 0.0014(13) 0.0177(14) -0.0023(12)
C6 0.040(2) 0.0319(17) 0.0359(18) -0.0007(14) 0.0204(15) -0.0046(14)
C7 0.073(4) 0.018(2) 0.041(3) 0.000 0.033(3) 0.000
C8 0.051(2) 0.0252(16) 0.042(2) 0.0032(14) 0.0187(17) 0.0142(15)
C9 0.0295(17) 0.0264(15) 0.0371(18) -0.0019(13) 0.0103(14) 0.0032(13)
C10 0.026(2) 0.022(2) 0.031(2) 0.000 0.0103(18) 0.000
C11 0.056(3) 0.049(2) 0.049(2) 0.0006(19) 0.017(2) -0.0071(19)
C12 0.044(2) 0.0368(19) 0.0304(18) -0.0016(14) 0.0039(15) -0.0045(15)
C13 0.054(2) 0.0280(17) 0.038(2) 0.0048(14) 0.0114(17) 0.0004(15)
C14 0.0386(19) 0.0302(16) 0.0259(17) 0.0039(13) 0.0017(14) -0.0046(14)
C15 0.058(3) 0.037(2) 0.044(2) 0.0116(17) 0.0164(19) 0.0039(18)

loop_
_atom_type_symbol
_atom_type_description
_atom_type_scat_dispersion_real
_atom_type_scat_dispersion_imag
_atom_type_scat_source
C C 0.0033 0.0016
;
International Tables for Crystallography
(Vol. C, Tables 4.2.6.8 and 6.1.1.4)
;
H H 0.0000 0.0000
;
International Tables for Crystallography
(Vol. C, Table 6.1.1.4)
;
Cl Cl 0.1484 0.1585
;
International Tables for Crystallography
(Vol. C, Tables 4.2.6.8 and 6.1.1.4)
;
Cu Cu 0.3201 1.2651
;
International Tables for Crystallography
(Vol. C, Tables 4.2.6.8 and 6.1.1.4)
;
F F 0.0171 0.0103
;
International Tables for Crystallography
(Vol. C, Tables 4.2.6.8 and 6.1.1.4)
;
N N 0.0061 0.0033
;
International Tables for Crystallography
(Vol. C, Tables 4.2.6.8 and 6.1.1.4)
;
O O 0.0106 0.0060
;
International Tables for Crystallography
(Vol. C, Tables 4.2.6.8 and 6.1.1.4)
;

loop_
_geom_angle_atom_site_label_1
_geom_angle_atom_site_label_2
_geom_angle_atom_site_label_3
_geom_angle
_geom_angle_site_symmetry_1
_geom_angle_site_symmetry_3
O2 Cu1 O2 180.000(1) 7_656 .
O2 Cu1 O1 89.81(9) 7_656 .
O2 Cu1 O1 90.19(9) . .
O2 Cu1 O1 90.19(9) 7_656 7_656
O2 Cu1 O1 89.81(9) . 7_656
O1 Cu1 O1 180.000(1) . 7_656
O2 Cu1 N1 90.11(10) 7_656 .
O2 Cu1 N1 89.89(10) . .
O1 Cu1 N1 86.85(10) . .
O1 Cu1 N1 93.15(11) 7_656 .
O2 Cu1 N1 89.89(10) 7_656 7_656
O2 Cu1 N1 90.11(10) . 7_656
O1 Cu1 N1 93.15(11) . 7_656
O1 Cu1 N1 86.85(10) 7_656 7_656
N1 Cu1 N1 180.000(1) . 7_656
C12 O1 Cu1 121.2(2) . .
C14 O2 Cu1 125.4(2) . .
C2 N1 C6 117.9(3) . .
C2 N1 Cu1 119.6(2) . .
C6 N1 Cu1 121.5(2) . .
C4 C1 C4 121.0(4) 2_655 .
C4 C1 C10 119.50(18) 2_655 .
C4 C1 C10 119.50(18) . .
N1 C2 C3 122.5(3) . .
N1 C2 H2 118.8 . .
C3 C2 H2 118.8 . .
C2 C3 C4 121.4(3) . .
C2 C3 Cl1 117.6(2) . .
C4 C3 Cl1 120.9(2) . .
C3 C4 C5 114.6(3) . .
C3 C4 C1 122.2(3) . .
C5 C4 C1 123.2(3) . .
C6 C5 C4 120.9(3) . .
C6 C5 Cl2 117.2(2) . .
C4 C5 Cl2 121.9(2) . .
N1 C6 C5 122.7(3) . .
N1 C6 H6 118.7 . .
C5 C6 H6 118.7 . .
C8 C7 C8 122.3(4) . 2_655
C8 C7 Cl3 118.9(2) . .
C8 C7 Cl3 118.9(2) 2_655 .
C7 C8 C9 118.2(3) . .
C7 C8 H8 120.9 . .
C9 C8 H8 120.9 . .
C8 C9 C10 122.9(3) . .
C8 C9 Cl4 117.2(3) . .
C10 C9 Cl4 119.8(2) . .
C9 C10 C9 115.6(4) 2_655 .
C9 C10 C1 122.2(2) 2_655 .
C9 C10 C1 122.2(2) . .
F1 C11 F2 106.1(4) . .
F1 C11 F3 106.2(3) . .
F2 C11 F3 108.6(4) . .
F1 C11 C12 112.3(3) . .
F2 C11 C12 113.7(3) . .
F3 C11 C12 109.7(4) . .
O1 C12 C13 128.6(4) . .
O1 C12 C11 114.2(3) . .
C13 C12 C11 117.1(3) . .
C14 C13 C12 123.3(3) . .
C14 C13 H13 118.4 . .
C12 C13 H13 118.4 . .
O2 C14 C13 129.5(3) . .
O2 C14 C15 112.2(3) . .
C13 C14 C15 118.3(3) . .
F5 C15 F6 107.5(3) . .
F5 C15 F4 107.2(3) . .
F6 C15 F4 107.1(3) . .
F5 C15 C14 111.0(3) . .
F6 C15 C14 113.5(3) . .
F4 C15 C14 110.3(3) . .

loop_
_geom_bond_atom_site_label_1
_geom_bond_atom_site_label_2
_geom_bond_distance
_geom_bond_site_symmetry_2
Cu1 O2 1.960(2) 7_656
Cu1 O2 1.960(2) .
Cu1 O1 2.143(3) .
Cu1 O1 2.143(3) 7_656
Cu1 N1 2.157(3) .
Cu1 N1 2.157(3) 7_656
Cl1 C3 1.723(3) .
Cl2 C5 1.724(3) .
Cl3 C7 1.738(5) .
Cl4 C9 1.730(3) .
F1 C11 1.321(5) .
F2 C11 1.329(5) .
F3 C11 1.331(5) .
F4 C15 1.332(5) .
F5 C15 1.333(4) .
F6 C15 1.337(4) .
O1 C12 1.240(4) .
O2 C14 1.261(4) .
N1 C2 1.333(4) .
N1 C6 1.343(4) .
C1 C4 1.463(4) 2_655
C1 C4 1.463(4) .
C1 C10 1.465(6) .
C2 C3 1.379(5) .
C2 H2 0.9500 .
C3 C4 1.404(4) .
C4 C5 1.408(4) .
C5 C6 1.379(5) .
C6 H6 0.9500 .
C7 C8 1.373(4) .
C7 C8 1.373(4) 2_655
C8 C9 1.381(4) .
C8 H8 0.9500 .
C9 C10 1.403(4) .
C10 C9 1.403(4) 2_655
C11 C12 1.527(5) .
C12 C13 1.405(5) .
C13 C14 1.375(5) .
C13 H13 0.9500 .
C14 C15 1.526(5) .

loop_
_geom_torsion_atom_site_label_1
_geom_torsion_atom_site_label_2
_geom_torsion_atom_site_label_3
_geom_torsion_atom_site_label_4
_geom_torsion
_geom_torsion_site_symmetry_1
_geom_torsion_site_symmetry_4
O2 Cu1 O1 C12 -166.2(3) 7_656 .
O2 Cu1 O1 C12 13.8(3) . .
O1 Cu1 O1 C12 85(100) 7_656 .
N1 Cu1 O1 C12 -76.0(3) . .
N1 Cu1 O1 C12 104.0(3) 7_656 .
O2 Cu1 O2 C14 -134(100) 7_656 .
O1 Cu1 O2 C14 -12.5(3) . .
O1 Cu1 O2 C14 167.5(3) 7_656 .
N1 Cu1 O2 C14 74.4(3) . .
N1 Cu1 O2 C14 -105.6(3) 7_656 .
O2 Cu1 N1 C2 35.0(3) 7_656 .
O2 Cu1 N1 C2 -145.0(3) . .
O1 Cu1 N1 C2 -54.8(3) . .
O1 Cu1 N1 C2 125.2(3) 7_656 .
N1 Cu1 N1 C2 176(100) 7_656 .
O2 Cu1 N1 C6 -156.9(3) 7_656 .
O2 Cu1 N1 C6 23.1(3) . .
O1 Cu1 N1 C6 113.3(3) . .
O1 Cu1 N1 C6 -66.7(3) 7_656 .
N1 Cu1 N1 C6 -16(100) 7_656 .
C6 N1 C2 C3 -1.7(5) . .
Cu1 N1 C2 C3 166.8(3) . .
N1 C2 C3 C4 -0.4(5) . .
N1 C2 C3 Cl1 -175.8(3) . .
C2 C3 C4 C5 1.6(5) . .
Cl1 C3 C4 C5 176.9(2) . .
C2 C3 C4 C1 -176.7(3) . .
Cl1 C3 C4 C1 -1.4(4) . .
C4 C1 C4 C3 -49.4(2) 2_655 .
C10 C1 C4 C3 130.6(2) . .
C4 C1 C4 C5 132.5(3) 2_655 .
C10 C1 C4 C5 -47.5(3) . .
C3 C4 C5 C6 -0.8(4) . .
C1 C4 C5 C6 177.5(3) . .
C3 C4 C5 Cl2 177.6(2) . .
C1 C4 C5 Cl2 -4.1(4) . .
C2 N1 C6 C5 2.6(5) . .
Cu1 N1 C6 C5 -165.8(3) . .
C4 C5 C6 N1 -1.3(5) . .
Cl2 C5 C6 N1 -179.8(3) . .
C8 C7 C8 C9 0.4(2) 2_655 .
Cl3 C7 C8 C9 -179.6(2) . .
C7 C8 C9 C10 -0.9(5) . .
C7 C8 C9 Cl4 -177.3(2) . .
C8 C9 C10 C9 0.4(2) . 2_655
Cl4 C9 C10 C9 176.8(3) . 2_655
C8 C9 C10 C1 -179.6(2) . .
Cl4 C9 C10 C1 -3.2(3) . .
C4 C1 C10 C9 -51.4(2) 2_655 2_655
C4 C1 C10 C9 128.6(2) . 2_655
C4 C1 C10 C9 128.6(2) 2_655 .
C4 C1 C10 C9 -51.4(2) . .
Cu1 O1 C12 C13 -10.9(5) . .
Cu1 O1 C12 C11 165.2(2) . .
F1 C11 C12 O1 36.3(5) . .
F2 C11 C12 O1 156.8(4) . .
F3 C11 C12 O1 -81.5(4) . .
F1 C11 C12 C13 -147.1(4) . .
F2 C11 C12 C13 -26.7(5) . .
F3 C11 C12 C13 95.1(4) . .
O1 C12 C13 C14 1.3(6) . .
C11 C12 C13 C14 -174.7(3) . .
Cu1 O2 C14 C13 7.9(5) . .
Cu1 O2 C14 C15 -170.3(2) . .
C12 C13 C14 O2 1.2(6) . .
C12 C13 C14 C15 179.3(3) . .
O2 C14 C15 F5 -41.4(4) . .
C13 C14 C15 F5 140.2(3) . .
O2 C14 C15 F6 -162.6(3) . .
C13 C14 C15 F6 19.0(5) . .
O2 C14 C15 F4 77.3(4) . .
C13 C14 C15 F4 -101.1(4) . .
